data_7100557
_journal_name_full 'Chemical Communications'
_journal_paper_doi 10.1039/b511080g
_journal_year 2005
_chemical_formula_moiety 'C19 H27 B Cl2 N2'
_chemical_formula_sum 'C19 H27 B Cl2 N2'
_chemical_formula_weight 365.14
_space_group_crystal_system triclinic
_space_group_IT_number 2
_space_group_name_Hall '-P 1'
_space_group_name_H-M_alt 'P -1'
_cell_angle_alpha 73.933(5)
_cell_angle_beta 83.657(5)
_cell_angle_gamma 80.431(5)
_cell_formula_units_Z 4
_cell_length_a 10.355(5)
_cell_length_b 11.914(5)
_cell_length_c 16.592(5)
_cell_measurement_temperature 153(2)
_cell_volume 1935.1(14)
_diffrn_ambient_temperature 153(2)
_exptl_crystal_density_diffrn 1.253
_cod_depositor_comments
;
 Updating space group information.

 Antanas Vaitkus,
 2018-06-07
;
_cod_database_code 7100557

loop_
_space_group_symop_id
_space_group_symop_operation_xyz
1 x,y,z
2 -x,-y,-z

loop_
_atom_site_label
_atom_site_type_symbol
_atom_site_fract_x
_atom_site_fract_y
_atom_site_fract_z
_atom_site_U_iso_or_equiv
_atom_site_adp_type
_atom_site_occupancy
_atom_site_symmetry_multiplicity
_atom_site_calc_flag
_atom_site_refinement_flags
_atom_site_disorder_assembly
_atom_site_disorder_group
C1 C 0.7500(2) 0.3219(2) 0.92445(15) 0.0291(5) Uani 1 1 d . . .
C2 C 0.8827(2) 0.3543(2) 0.91340(15) 0.0297(6) Uani 1 1 d . . .
C3 C 0.9922(2) 0.2700(2) 0.90947(16) 0.0395(7) Uani 1 1 d . . .
H3 H 0.9818 0.1926 0.9133 0.047 Uiso 1 1 calc R . .
C4 C 1.1167(3) 0.3024(3) 0.89976(18) 0.0513(8) Uani 1 1 d . . .
H4 H 1.1901 0.2465 0.8969 0.062 Uiso 1 1 calc R . .
C5 C 1.1319(3) 0.4166(3) 0.89439(18) 0.0530(8) Uani 1 1 d . . .
H5 H 1.2156 0.4379 0.8880 0.064 Uiso 1 1 calc R . .
C6 C 1.0233(3) 0.4998(3) 0.89848(17) 0.0467(7) Uani 1 1 d . . .
H6 H 1.0340 0.5771 0.8948 0.056 Uiso 1 1 calc R . .
C7 C 0.8987(2) 0.4689(2) 0.90796(15) 0.0361(6) Uani 1 1 d . . .
H7 H 0.8256 0.5252 0.9107 0.043 Uiso 1 1 calc R . .
C8 C 0.6420(2) 0.4559(2) 0.79653(15) 0.0316(6) Uani 1 1 d . . .
H8 H 0.7000 0.5151 0.7913 0.038 Uiso 1 1 calc R . .
C9 C 0.5027(2) 0.5192(2) 0.78326(16) 0.0405(7) Uani 1 1 d . . .
H9A H 0.4769 0.5653 0.8238 0.049 Uiso 1 1 calc R . .
H9B H 0.4429 0.4616 0.7923 0.049 Uiso 1 1 calc R . .
C10 C 0.4931(3) 0.6003(2) 0.69458(17) 0.0463(7) Uani 1 1 d . . .
H10A H 0.4032 0.6381 0.6870 0.056 Uiso 1 1 calc R . .
H10B H 0.5480 0.6615 0.6870 0.056 Uiso 1 1 calc R . .
C11 C 0.5362(2) 0.5323(2) 0.62942(17) 0.0418(7) Uani 1 1 d . . .
H11A H 0.5323 0.5862 0.5737 0.050 Uiso 1 1 calc R . .
H11B H 0.4769 0.4755 0.6339 0.050 Uiso 1 1 calc R . .
C12 C 0.6754(3) 0.4682(3) 0.64166(16) 0.0441(7) Uani 1 1 d . . .
H12A H 0.7358 0.5257 0.6303 0.053 Uiso 1 1 calc R . .
H12B H 0.6987 0.4207 0.6019 0.053 Uiso 1 1 calc R . .
C13 C 0.6889(2) 0.3893(2) 0.73061(16) 0.0384(6) Uani 1 1 d . . .
H13A H 0.6384 0.3248 0.7390 0.046 Uiso 1 1 calc R . .
H13B H 0.7803 0.3556 0.7375 0.046 Uiso 1 1 calc R . .
C14 C 0.7441(2) 0.1669(2) 1.06241(15) 0.0328(6) Uani 1 1 d . . .
H14 H 0.8378 0.1375 1.0556 0.039 Uiso 1 1 calc R . .
C15 C 0.6703(3) 0.0614(2) 1.09532(16) 0.0408(7) Uani 1 1 d . . .
H15A H 0.6914 0.0099 1.0581 0.049 Uiso 1 1 calc R . .
H15B H 0.5767 0.0886 1.0955 0.049 Uiso 1 1 calc R . .
C16 C 0.7052(3) -0.0079(3) 1.18400(18) 0.0560(8) Uani 1 1 d . . .
H16A H 0.6515 -0.0708 1.2045 0.067 Uiso 1 1 calc R . .
H16B H 0.7964 -0.0437 1.1827 0.067 Uiso 1 1 calc R . .
C17 C 0.6839(3) 0.0702(3) 1.24309(18) 0.0567(8) Uani 1 1 d . . .
H17A H 0.7099 0.0243 1.2984 0.068 Uiso 1 1 calc R . .
H17B H 0.5915 0.1010 1.2481 0.068 Uiso 1 1 calc R . .
C18 C 0.7632(3) 0.1718(3) 1.21132(18) 0.0477(7) Uani 1 1 d . . .
H18A H 0.8561 0.1412 1.2099 0.057 Uiso 1 1 calc R . .
H18B H 0.7466 0.2222 1.2494 0.057 Uiso 1 1 calc R . .
C19 C 0.7267(3) 0.2435(2) 1.12364(17) 0.0451(7) Uani 1 1 d . . .
H19A H 0.6361 0.2804 1.1263 0.054 Uiso 1 1 calc R . .
H19B H 0.7815 0.3056 1.1033 0.054 Uiso 1 1 calc R . .
C20 C -0.2398(2) 0.16581(19) 0.57873(15) 0.0261(5) Uani 1 1 d . . .
C21 C -0.3757(2) 0.17231(19) 0.55697(16) 0.0285(6) Uani 1 1 d . . .
C22 C -0.3979(2) 0.1419(2) 0.48541(16) 0.0338(6) Uani 1 1 d . . .
H22 H -0.3274 0.1202 0.4504 0.041 Uiso 1 1 calc R . .
C23 C -0.5252(3) 0.1440(2) 0.46598(18) 0.0419(7) Uani 1 1 d . . .
H23 H -0.5403 0.1236 0.4180 0.050 Uiso 1 1 calc R . .
C24 C -0.6294(3) 0.1766(2) 0.5182(2) 0.0477(8) Uani 1 1 d . . .
H24 H -0.7148 0.1777 0.5053 0.057 Uiso 1 1 calc R . .
C25 C -0.6081(2) 0.2076(2) 0.58916(19) 0.0453(7) Uani 1 1 d . . .
H25 H -0.6790 0.2304 0.6235 0.054 Uiso 1 1 calc R . .
C26 C -0.4810(2) 0.2047(2) 0.60935(17) 0.0373(6) Uani 1 1 d . . .
H26 H -0.4662 0.2244 0.6577 0.045 Uiso 1 1 calc R . .
C27 C -0.1211(2) 0.2733(2) 0.44323(15) 0.0298(6) Uani 1 1 d . . .
H27 H -0.1655 0.2433 0.4059 0.036 Uiso 1 1 calc R . .
C28 C 0.0243(2) 0.2663(2) 0.41452(16) 0.0330(6) Uani 1 1 d . . .
H28A H 0.0708 0.2908 0.4529 0.040 Uiso 1 1 calc R . .
H28B H 0.0601 0.1853 0.4157 0.040 Uiso 1 1 calc R . .
C29 C 0.0450(3) 0.3448(2) 0.32599(17) 0.0396(6) Uani 1 1 d . . .
H29A H 0.1382 0.3410 0.3097 0.047 Uiso 1 1 calc R . .
H29B H 0.0041 0.3167 0.2868 0.047 Uiso 1 1 calc R . .
C30 C -0.0141(2) 0.4717(2) 0.32200(17) 0.0369(6) Uani 1 1 d . . .
H30A H -0.0020 0.5204 0.2650 0.044 Uiso 1 1 calc R . .
H30B H 0.0308 0.5013 0.3584 0.044 Uiso 1 1 calc R . .
C31 C -0.1604(2) 0.4797(2) 0.34937(16) 0.0369(6) Uani 1 1 d . . .
H31A H -0.1957 0.5607 0.3484 0.044 Uiso 1 1 calc R . .
H31B H -0.2064 0.4560 0.3103 0.044 Uiso 1 1 calc R . .
C32 C -0.1827(2) 0.4006(2) 0.43748(16) 0.0335(6) Uani 1 1 d . . .
H32A H -0.2762 0.4033 0.4523 0.040 Uiso 1 1 calc R . .
H32B H -0.1447 0.4296 0.4773 0.040 Uiso 1 1 calc R . .
C33 C -0.2351(2) 0.0457(2) 0.73133(15) 0.0310(6) Uani 1 1 d . . .
H33 H -0.3251 0.0776 0.7464 0.037 Uiso 1 1 calc R . .
C34 C -0.2356(3) -0.0780(2) 0.72189(16) 0.0390(6) Uani 1 1 d . . .
H34A H -0.1490 -0.1077 0.7013 0.047 Uiso 1 1 calc R . .
H34B H -0.2970 -0.0744 0.6808 0.047 Uiso 1 1 calc R . .
C35 C -0.2743(3) -0.1625(2) 0.80519(17) 0.0435(7) Uani 1 1 d . . .
H35A H -0.3638 -0.1367 0.8236 0.052 Uiso 1 1 calc R . .
H35B H -0.2704 -0.2409 0.7977 0.052 Uiso 1 1 calc R . .
C36 C -0.1827(3) -0.1665(2) 0.87144(18) 0.0487(8) Uani 1 1 d . . .
H36A H -0.2095 -0.2193 0.9244 0.058 Uiso 1 1 calc R . .
H36B H -0.0941 -0.1970 0.8546 0.058 Uiso 1 1 calc R . .
C37 C -0.1851(3) -0.0447(3) 0.88290(17) 0.0476(7) Uani 1 1 d . . .
H37A H -0.1236 -0.0486 0.9240 0.057 Uiso 1 1 calc R . .
H37B H -0.2721 -0.0174 0.9044 0.057 Uiso 1 1 calc R . .
C38 C -0.1493(3) 0.0429(2) 0.80064(16) 0.0393(6) Uani 1 1 d . . .
H38A H -0.1589 0.1210 0.8095 0.047 Uiso 1 1 calc R . .
H38B H -0.0581 0.0215 0.7832 0.047 Uiso 1 1 calc R . .
B1 B 0.5635(3) 0.2865(2) 0.94032(19) 0.0326(7) Uani 1 1 d . . .
B2 B -0.0520(3) 0.1493(2) 0.60671(18) 0.0298(6) Uani 1 1 d . . .
N1 N 0.64641(17) 0.37786(17) 0.88108(12) 0.0299(5) Uani 1 1 d . . .
N2 N 0.69960(18) 0.23347(17) 0.97974(13) 0.0317(5) Uani 1 1 d . . .
N3 N -0.13489(17) 0.19666(17) 0.52821(12) 0.0285(5) Uani 1 1 d . . .
N4 N -0.18894(17) 0.12531(17) 0.65357(12) 0.0280(5) Uani 1 1 d . . .
Cl1 Cl 0.49723(6) 0.19085(6) 0.89061(5) 0.0461(2) Uani 1 1 d . . .
Cl2 Cl 0.43732(6) 0.34897(6) 1.00849(4) 0.04311(19) Uani 1 1 d . . .
Cl3 Cl 0.06566(6) 0.01614(5) 0.60390(4) 0.03595(17) Uani 1 1 d . . .
Cl4 Cl 0.02451(6) 0.25695(6) 0.63757(4) 0.04042(18) Uani 1 1 d . . .

loop_
_atom_site_aniso_label
_atom_site_aniso_U_11
_atom_site_aniso_U_22
_atom_site_aniso_U_33
_atom_site_aniso_U_23
_atom_site_aniso_U_13
_atom_site_aniso_U_12
C1 0.0251(13) 0.0324(13) 0.0311(14) -0.0096(11) -0.0019(11) -0.0056(10)
C2 0.0231(12) 0.0416(15) 0.0244(13) -0.0063(11) -0.0037(10) -0.0079(11)
C3 0.0300(14) 0.0468(16) 0.0376(16) -0.0043(13) -0.0046(12) -0.0041(12)
C4 0.0234(14) 0.080(2) 0.0429(18) -0.0049(16) -0.0036(12) -0.0023(14)
C5 0.0304(16) 0.090(2) 0.0371(18) -0.0013(16) -0.0097(13) -0.0265(16)
C6 0.0434(17) 0.0606(19) 0.0398(17) -0.0054(14) -0.0083(13) -0.0281(14)
C7 0.0291(14) 0.0497(16) 0.0307(15) -0.0089(12) -0.0035(11) -0.0110(12)
C8 0.0294(13) 0.0330(13) 0.0311(14) -0.0043(11) -0.0034(11) -0.0072(11)
C9 0.0333(14) 0.0421(15) 0.0406(17) -0.0095(13) -0.0027(12) 0.0073(12)
C10 0.0413(16) 0.0410(16) 0.0469(18) 0.0014(14) -0.0099(14) 0.0035(13)
C11 0.0376(15) 0.0470(16) 0.0369(16) -0.0007(13) -0.0105(12) -0.0074(12)
C12 0.0418(16) 0.0572(18) 0.0319(16) -0.0120(13) -0.0008(12) -0.0038(13)
C13 0.0306(14) 0.0463(16) 0.0349(16) -0.0110(13) -0.0024(12) 0.0045(12)
C14 0.0238(13) 0.0378(14) 0.0331(15) -0.0028(11) -0.0049(11) -0.0035(10)
C15 0.0485(16) 0.0410(15) 0.0348(16) -0.0067(12) -0.0080(13) -0.0140(12)
C16 0.067(2) 0.0563(19) 0.0441(19) 0.0067(15) -0.0174(16) -0.0310(16)
C17 0.0444(17) 0.093(2) 0.0321(17) -0.0072(16) -0.0079(14) -0.0204(16)
C18 0.0425(16) 0.0601(19) 0.0450(18) -0.0195(15) -0.0139(14) -0.0031(14)
C19 0.0470(17) 0.0434(16) 0.0481(18) -0.0137(14) -0.0158(14) -0.0040(13)
C20 0.0188(11) 0.0277(12) 0.0328(14) -0.0085(10) -0.0037(10) -0.0038(9)
C21 0.0211(12) 0.0257(12) 0.0375(15) -0.0040(11) -0.0057(11) -0.0047(9)
C22 0.0287(13) 0.0333(13) 0.0387(16) -0.0046(12) -0.0073(12) -0.0071(11)
C23 0.0382(16) 0.0377(15) 0.0490(18) 0.0004(13) -0.0176(14) -0.0135(12)
C24 0.0235(14) 0.0428(16) 0.070(2) 0.0056(15) -0.0191(14) -0.0112(12)
C25 0.0203(13) 0.0495(17) 0.057(2) -0.0005(14) -0.0015(13) -0.0024(12)
C26 0.0284(13) 0.0399(15) 0.0404(16) -0.0044(12) -0.0039(12) -0.0052(11)
C27 0.0234(12) 0.0334(13) 0.0318(14) -0.0051(11) -0.0017(10) -0.0075(10)
C28 0.0247(13) 0.0332(13) 0.0403(16) -0.0108(12) 0.0025(11) -0.0033(10)
C29 0.0362(14) 0.0425(15) 0.0404(16) -0.0124(13) 0.0089(12) -0.0116(12)
C30 0.0384(15) 0.0358(14) 0.0347(15) -0.0062(12) 0.0050(12) -0.0101(11)
C31 0.0353(14) 0.0356(14) 0.0373(16) -0.0037(12) -0.0044(12) -0.0066(11)
C32 0.0251(13) 0.0364(14) 0.0356(15) -0.0051(11) -0.0010(11) -0.0032(11)
C33 0.0236(12) 0.0356(14) 0.0302(14) -0.0047(11) -0.0001(10) -0.0025(10)
C34 0.0395(15) 0.0442(15) 0.0334(15) -0.0081(12) -0.0002(12) -0.0110(12)
C35 0.0438(16) 0.0429(16) 0.0406(17) -0.0039(13) 0.0069(13) -0.0156(13)
C36 0.0380(16) 0.0494(18) 0.0447(18) 0.0081(14) -0.0012(14) -0.0032(13)
C37 0.0466(17) 0.0595(19) 0.0305(16) -0.0033(14) -0.0106(13) 0.0005(14)
C38 0.0423(15) 0.0415(15) 0.0348(16) -0.0093(12) -0.0121(12) -0.0029(12)
B1 0.0224(14) 0.0376(16) 0.0352(17) -0.0028(13) -0.0042(12) -0.0072(12)
B2 0.0205(14) 0.0326(15) 0.0349(17) -0.0062(13) -0.0036(12) -0.0037(11)
N1 0.0202(10) 0.0387(12) 0.0312(12) -0.0082(9) -0.0022(9) -0.0068(9)
N2 0.0218(10) 0.0342(11) 0.0369(13) -0.0041(10) -0.0039(9) -0.0053(8)
N3 0.0191(10) 0.0345(11) 0.0308(12) -0.0053(9) -0.0027(9) -0.0054(8)
N4 0.0192(10) 0.0357(11) 0.0290(12) -0.0084(9) -0.0026(8) -0.0036(8)
Cl1 0.0377(4) 0.0482(4) 0.0566(5) -0.0119(3) -0.0106(3) -0.0165(3)
Cl2 0.0262(3) 0.0564(4) 0.0421(4) -0.0078(3) 0.0015(3) -0.0041(3)
Cl3 0.0252(3) 0.0353(3) 0.0457(4) -0.0103(3) -0.0045(3) 0.0012(2)
Cl4 0.0292(3) 0.0442(4) 0.0552(5) -0.0219(3) -0.0058(3) -0.0089(3)

loop_
_geom_bond_atom_site_label_1
_geom_bond_atom_site_label_2
_geom_bond_distance
_geom_bond_site_symmetry_2
_geom_bond_publ_flag
C1 N2 1.329(3) . ?
C1 N1 1.335(3) . ?
C1 C2 1.467(3) . ?
C2 C7 1.378(3) . ?
C2 C3 1.393(3) . ?
C3 C4 1.386(4) . ?
C3 H3 0.9300 . ?
C4 C5 1.374(4) . ?
C4 H4 0.9300 . ?
C5 C6 1.379(4) . ?
C5 H5 0.9300 . ?
C6 C7 1.381(3) . ?
C6 H6 0.9300 . ?
C7 H7 0.9300 . ?
C8 N1 1.453(3) . ?
C8 C13 1.516(3) . ?
C8 C9 1.522(3) . ?
C8 H8 0.9800 . ?
C9 C10 1.523(3) . ?
C9 H9A 0.9700 . ?
C9 H9B 0.9700 . ?
C10 C11 1.511(4) . ?
C10 H10A 0.9700 . ?
C10 H10B 0.9700 . ?
C11 C12 1.522(3) . ?
C11 H11A 0.9700 . ?
C11 H11B 0.9700 . ?
C12 C13 1.522(3) . ?
C12 H12A 0.9700 . ?
C12 H12B 0.9700 . ?
C13 H13A 0.9700 . ?
C13 H13B 0.9700 . ?
C14 N2 1.463(3) . ?
C14 C15 1.519(3) . ?
C14 C19 1.522(4) . ?
C14 H14 0.9800 . ?
C15 C16 1.524(4) . ?
C15 H15A 0.9700 . ?
C15 H15B 0.9700 . ?
C16 C17 1.505(4) . ?
C16 H16A 0.9700 . ?
C16 H16B 0.9700 . ?
C17 C18 1.516(4) . ?
C17 H17A 0.9700 . ?
C17 H17B 0.9700 . ?
C18 C19 1.522(4) . ?
C18 H18A 0.9700 . ?
C18 H18B 0.9700 . ?
C19 H19A 0.9700 . ?
C19 H19B 0.9700 . ?
C20 N3 1.334(3) . ?
C20 N4 1.335(3) . ?
C20 C21 1.475(3) . ?
C21 C22 1.385(3) . ?
C21 C26 1.389(3) . ?
C22 C23 1.386(3) . ?
C22 H22 0.9300 . ?
C23 C24 1.381(4) . ?
C23 H23 0.9300 . ?
C24 C25 1.377(4) . ?
C24 H24 0.9300 . ?
C25 C26 1.387(3) . ?
C25 H25 0.9300 . ?
C26 H26 0.9300 . ?
C27 N3 1.459(3) . ?
C27 C28 1.524(3) . ?
C27 C32 1.526(3) . ?
C27 H27 0.9800 . ?
C28 C29 1.521(3) . ?
C28 H28A 0.9700 . ?
C28 H28B 0.9700 . ?
C29 C30 1.520(3) . ?
C29 H29A 0.9700 . ?
C29 H29B 0.9700 . ?
C30 C31 1.528(3) . ?
C30 H30A 0.9700 . ?
C30 H30B 0.9700 . ?
C31 C32 1.521(3) . ?
C31 H31A 0.9700 . ?
C31 H31B 0.9700 . ?
C32 H32A 0.9700 . ?
C32 H32B 0.9700 . ?
C33 N4 1.459(3) . ?
C33 C38 1.519(3) . ?
C33 C34 1.526(3) . ?
C33 H33 0.9800 . ?
C34 C35 1.525(4) . ?
C34 H34A 0.9700 . ?
C34 H34B 0.9700 . ?
C35 C36 1.515(4) . ?
C35 H35A 0.9700 . ?
C35 H35B 0.9700 . ?
C36 C37 1.511(4) . ?
C36 H36A 0.9700 . ?
C36 H36B 0.9700 . ?
C37 C38 1.522(4) . ?
C37 H37A 0.9700 . ?
C37 H37B 0.9700 . ?
C38 H38A 0.9700 . ?
C38 H38B 0.9700 . ?
B1 N1 1.556(3) . ?
B1 N2 1.579(3) . ?
B1 Cl2 1.832(3) . ?
B1 Cl1 1.831(3) . ?
B2 N3 1.559(3) . ?
B2 N4 1.570(3) . ?
B2 Cl4 1.824(3) . ?
B2 Cl3 1.841(3) . ?
